data_8107474
loop_
_publ_author_name
'Deng, Zheyu'
'Li, Jiahong'
'Hou, Xinbo'
'Luo, Na'
'Zhu, Xiaoming'

_publ_section_title
;
 The crystal structure of di-\m-1-naphthylacetato-\k 3 O,O&#x2032;:O;\k 3
 O:O,O&#x2032;-bis[(1-naphthylacetato-\k 2
 O,O&#x2032;)(2,2&#x2032;-bipyridine-\k 2 N,N&#x2032;)lead(II)]
 monohydrate, C68H54N4O9Pb2
;
_journal_issue 3
_journal_name_full 'Zeitschrift f\"ur Kristallographie - New Crystal Structures'
_journal_page_first 483
_journal_page_last 485
_journal_paper_doi 10.1515/ncrs-2023-0045
_journal_volume 238
_journal_year 2023
_chemical_formula_sum 'C68 H54 N4 O9 Pb2'
_chemical_formula_weight 1485.53
_space_group_crystal_system monoclinic
_space_group_IT_number 15
_space_group_name_Hall '-C 2yc'
_space_group_name_H-M_alt 'C 1 2/c 1'
_atom_sites_solution_hydrogens mixed
_audit_creation_method SHELXL-2018/3
_cell_angle_alpha 90
_cell_angle_beta 97.3690(10)
_cell_angle_gamma 90
_cell_formula_units_Z 4
_cell_length_a 15.7286(14)
_cell_length_b 16.3623(14)
_cell_length_c 22.500(2)
_cell_measurement_reflns_used 9826
_cell_measurement_temperature 296(2)
_cell_measurement_theta_max 28.80
_cell_measurement_theta_min 2.49
_cell_volume 5742.7(9)
_computing_cell_refinement 'Bruker SAINT [1]'
_computing_data_collection 'Bruker APEX2 [1]'
_computing_data_reduction 'Bruker SAINT [1]'
_computing_molecular_graphics 'Diamond 4.0 [4]'
_computing_publication_material 'SHELXL-2018/3 [3]'
_computing_structure_refinement 'SHELXL-2018/3 (Sheldrick, 2018) [3]'
_computing_structure_solution 'SHELXT 2018/2 (Sheldrick 2008) [2]'
_diffrn_ambient_temperature 296(2)
_diffrn_measured_fraction_theta_full 0.999
_diffrn_measured_fraction_theta_max 0.999
_diffrn_measurement_device_type 'Bruker APEX-II CCD'
_diffrn_measurement_method '\f and \w scans'
_diffrn_radiation_type MoK\a
_diffrn_radiation_wavelength 0.71073
_diffrn_reflns_av_R_equivalents 0.0338
_diffrn_reflns_av_unetI/netI 0.0232
_diffrn_reflns_Laue_measured_fraction_full 0.999
_diffrn_reflns_Laue_measured_fraction_max 0.999
_diffrn_reflns_limit_h_max 19
_diffrn_reflns_limit_h_min -19
_diffrn_reflns_limit_k_max 20
_diffrn_reflns_limit_k_min -20
_diffrn_reflns_limit_l_max 27
_diffrn_reflns_limit_l_min -27
_diffrn_reflns_number 31054
_diffrn_reflns_point_group_measured_fraction_full 0.999
_diffrn_reflns_point_group_measured_fraction_max 0.999
_diffrn_reflns_theta_full 25.242
_diffrn_reflns_theta_max 25.998
_diffrn_reflns_theta_min 2.444
_exptl_absorpt_coefficient_mu 5.920
_exptl_absorpt_correction_T_max 0.3839
_exptl_absorpt_correction_T_min 0.3839
_exptl_absorpt_correction_type multi-scan
_exptl_absorpt_process_details sadabs
_exptl_crystal_colour colorless
_exptl_crystal_density_diffrn 1.718
_exptl_crystal_description block
_exptl_crystal_F_000 2904
_exptl_crystal_size_max 0.280
_exptl_crystal_size_mid 0.210
_exptl_crystal_size_min 0.190
_refine_diff_density_max 1.133
_refine_diff_density_min -0.605
_refine_diff_density_rms 0.069
_refine_ls_extinction_coef .
_refine_ls_extinction_method none
_refine_ls_goodness_of_fit_ref 1.034
_refine_ls_hydrogen_treatment constr
_refine_ls_matrix_type full
_refine_ls_number_parameters 382
_refine_ls_number_reflns 5625
_refine_ls_number_restraints 7
_refine_ls_restrained_S_all 1.066
_refine_ls_R_factor_all 0.0258
_refine_ls_R_factor_gt 0.0203
_refine_ls_shift/su_max 0.016
_refine_ls_shift/su_mean 0.000
_refine_ls_structure_factor_coef Fsqd
_refine_ls_weighting_details 'w=1/[\s^2^(Fo^2^)+(0.0234P)^2^+6.8589P] where P=(Fo^2^+2Fc^2^)/3'
_refine_ls_weighting_scheme calc
_refine_ls_wR_factor_gt 0.0474
_refine_ls_wR_factor_ref 0.0488
_reflns_Friedel_coverage 0.000
_reflns_Friedel_fraction_full .
_reflns_Friedel_fraction_max .
_reflns_number_gt 4987
_reflns_number_total 5625
_reflns_threshold_expression 'I > 2\s(I)'
_cod_data_source_file suppl_j_ncrs-2023-0045_suppl_001.cif
_cod_data_source_block zxm173
_cod_original_sg_symbol_H-M 'C 2/c'
_cod_database_code 8107474
_shelx_shelxl_version_number 2018/3
_shelx_space_group_comment
; 
The symmetry employed for this shelxl refinement is uniquely defined 
by the following loop, which should always be used as a source of 
symmetry information in preference to the above space-group names. 
They are only intended as comments. 
;
_shelx_estimated_absorpt_t_min 0.384
_shelx_estimated_absorpt_t_max 0.384

loop_
_space_group_symop_operation_xyz
'x, y, z'
'-x, y, -z+1/2'
'x+1/2, y+1/2, z'
'-x+1/2, y+1/2, -z+1/2'
'-x, -y, -z'
'x, -y, z-1/2'
'-x+1/2, -y+1/2, -z'
'x+1/2, -y+1/2, z-1/2'

loop_
_atom_site_label
_atom_site_type_symbol
_atom_site_fract_x
_atom_site_fract_y
_atom_site_fract_z
_atom_site_U_iso_or_equiv
_atom_site_adp_type
_atom_site_occupancy
_atom_site_site_symmetry_order
_atom_site_calc_flag
_atom_site_refinement_flags_posn
_atom_site_refinement_flags_adp
_atom_site_refinement_flags_occupancy
_atom_site_disorder_assembly
_atom_site_disorder_group
Pb1 Pb 0.88126(2) 0.77420(2) 0.05677(2) 0.03085(4) Uani 1 1 d . . . . .
N1 N 1.02559(15) 0.85844(16) 0.06286(11) 0.0377(6) Uani 1 1 d . . . . .
N2 N 0.92087(16) 0.84943(15) -0.04092(11) 0.0384(6) Uani 1 1 d . . . . .
O1 O 0.81692(13) 0.91005(13) 0.06707(10) 0.0480(5) Uani 1 1 d . . . . .
O2 O 0.72601(14) 0.81685(14) 0.03091(13) 0.0609(7) Uani 1 1 d . . . . .
O3 O 0.91513(19) 0.79099(16) 0.17035(11) 0.0646(7) Uani 1 1 d . . . . .
O4 O 0.81266(18) 0.7024(2) 0.14979(11) 0.0830(9) Uani 1 1 d . U . . .
C1 C 1.0779(2) 0.8575(2) 0.11425(15) 0.0523(9) Uani 1 1 d . . . . .
H1 H 1.059020 0.832472 0.147274 0.063 Uiso 1 1 calc R U . . .
C2 C 1.1581(2) 0.8915(3) 0.12104(18) 0.0650(11) Uani 1 1 d . . . . .
H2 H 1.192964 0.889247 0.157675 0.078 Uiso 1 1 calc R U . . .
C3 C 1.1858(2) 0.9288(3) 0.07276(19) 0.0689(12) Uani 1 1 d . . . . .
H3 H 1.239801 0.952673 0.076100 0.083 Uiso 1 1 calc R U . . .
C4 C 1.1329(2) 0.9306(2) 0.01911(16) 0.0553(9) Uani 1 1 d . . . . .
H4 H 1.150889 0.955978 -0.014121 0.066 Uiso 1 1 calc R U . . .
C5 C 1.05284(18) 0.89448(17) 0.01499(13) 0.0351(6) Uani 1 1 d . . . . .
C6 C 0.99210(18) 0.89373(17) -0.04146(13) 0.0334(6) Uani 1 1 d . . . . .
C7 C 1.0091(2) 0.9364(2) -0.09191(14) 0.0455(8) Uani 1 1 d . . . . .
H7 H 1.058387 0.968041 -0.090890 0.055 Uiso 1 1 calc R U . . .
C8 C 0.9519(2) 0.9314(2) -0.14343(16) 0.0585(10) Uani 1 1 d . . . . .
H8 H 0.962417 0.959145 -0.177816 0.070 Uiso 1 1 calc R U . . .
C9 C 0.8787(2) 0.8845(3) -0.14353(16) 0.0603(10) Uani 1 1 d . . . . .
H9 H 0.839207 0.879838 -0.177831 0.072 Uiso 1 1 calc R U . . .
C10 C 0.8661(2) 0.8451(2) -0.09131(15) 0.0512(9) Uani 1 1 d . . . . .
H10 H 0.816782 0.813738 -0.091144 0.061 Uiso 1 1 calc R U . . .
C11 C 0.74281(19) 0.88856(19) 0.04615(14) 0.0384(7) Uani 1 1 d . . . . .
C12 C 0.6716(2) 0.9520(2) 0.03851(17) 0.0511(9) Uani 1 1 d . . . . .
H12A H 0.658453 0.967665 0.077891 0.061 Uiso 1 1 calc R U . . .
H12B H 0.692586 1.000215 0.019991 0.061 Uiso 1 1 calc R U . . .
C13 C 0.58953(19) 0.92437(19) 0.00127(15) 0.0431(7) Uani 1 1 d . . . . .
C14 C 0.5754(2) 0.9423(2) -0.05832(16) 0.0513(8) Uani 1 1 d . . . . .
H14 H 0.616364 0.972351 -0.075238 0.062 Uiso 1 1 calc R U . . .
C15 C 0.5013(2) 0.9169(2) -0.09501(17) 0.0580(9) Uani 1 1 d . . . . .
H15 H 0.494548 0.929828 -0.135598 0.070 Uiso 1 1 calc R U . . .
C16 C 0.4402(2) 0.8745(2) -0.07245(17) 0.0563(9) Uani 1 1 d . . . . .
H16 H 0.391348 0.858008 -0.097248 0.068 Uiso 1 1 calc R U . . .
C17 C 0.4503(2) 0.8546(2) -0.01029(18) 0.0511(9) Uani 1 1 d . . . . .
C18 C 0.3859(3) 0.8129(3) 0.0148(2) 0.0744(12) Uani 1 1 d . . . . .
H18 H 0.335671 0.798122 -0.009286 0.089 Uiso 1 1 calc R U . . .
C19 C 0.3961(4) 0.7942(3) 0.0735(3) 0.0898(16) Uani 1 1 d . . . . .
H19 H 0.352494 0.766683 0.089402 0.108 Uiso 1 1 calc R U . . .
C20 C 0.4707(4) 0.8149(3) 0.1111(2) 0.0828(14) Uani 1 1 d . . . . .
H20 H 0.476930 0.800330 0.151371 0.099 Uiso 1 1 calc R U . . .
C21 C 0.5343(3) 0.8569(2) 0.08828(18) 0.0635(10) Uani 1 1 d . . . . .
H21 H 0.583697 0.871223 0.113354 0.076 Uiso 1 1 calc R U . . .
C22 C 0.5258(2) 0.87899(19) 0.02627(15) 0.0426(7) Uani 1 1 d . . . . .
C23 C 0.8629(2) 0.7393(2) 0.18546(14) 0.0513(8) Uani 1 1 d . U . . .
C24 C 0.8660(2) 0.7233(2) 0.25297(16) 0.0560(10) Uani 1 1 d . . . . .
H24A H 0.923828 0.706688 0.268313 0.067 Uiso 1 1 calc R U . . .
H24B H 0.855058 0.774672 0.272179 0.067 Uiso 1 1 calc R U . . .
C25 C 0.8053(2) 0.6607(2) 0.27210(13) 0.0473(8) Uani 1 1 d . . . . .
C26 C 0.7379(3) 0.6857(3) 0.30056(17) 0.0621(10) Uani 1 1 d . . . . .
H26 H 0.729828 0.741313 0.306102 0.075 Uiso 1 1 calc R U . . .
C27 C 0.6807(3) 0.6303(3) 0.3216(2) 0.0805(13) Uani 1 1 d . . . . .
H27 H 0.634918 0.649638 0.339923 0.097 Uiso 1 1 calc R U . . .
C28 C 0.6917(3) 0.5500(3) 0.31562(19) 0.0748(12) Uani 1 1 d . . . . .
H28 H 0.653832 0.513822 0.330323 0.090 Uiso 1 1 calc R U . . .
C29 C 0.7594(2) 0.5194(2) 0.28750(15) 0.0553(9) Uani 1 1 d . . . . .
C30 C 0.7734(3) 0.4346(3) 0.2823(2) 0.0792(13) Uani 1 1 d . . . . .
H30 H 0.737981 0.397462 0.298540 0.095 Uiso 1 1 calc R U . . .
C31 C 0.8397(4) 0.4070(3) 0.2530(3) 0.0978(18) Uani 1 1 d . . . . .
H31 H 0.849514 0.351219 0.249870 0.117 Uiso 1 1 calc R U . . .
C32 C 0.8914(3) 0.4625(4) 0.2284(3) 0.0970(18) Uani 1 1 d . . . . .
H32 H 0.934518 0.443183 0.207440 0.116 Uiso 1 1 calc R U . . .
C33 C 0.8813(2) 0.5434(3) 0.23390(18) 0.0706(12) Uani 1 1 d . . . . .
H33 H 0.917995 0.578858 0.217337 0.085 Uiso 1 1 calc R U . . .
C34 C 0.8162(2) 0.5753(2) 0.26422(14) 0.0471(8) Uani 1 1 d . . . . .
O5 O 0.988(2) 0.9125(3) 0.251(2) 0.062(5) Uani 0.5 1 d G . P A -1
H5A H 1.025816 0.887528 0.274990 0.093 Uiso 0.5 1 d G U P A -1
H5B H 0.967453 0.876234 0.226540 0.093 Uiso 0.5 1 d G U P A -1

loop_
_atom_site_aniso_label
_atom_site_aniso_U_11
_atom_site_aniso_U_22
_atom_site_aniso_U_33
_atom_site_aniso_U_23
_atom_site_aniso_U_13
_atom_site_aniso_U_12
Pb1 0.02998(6) 0.03088(7) 0.03140(7) 0.00220(5) 0.00280(4) -0.00123(4)
N1 0.0338(12) 0.0434(14) 0.0351(14) 0.0059(11) 0.0013(10) -0.0050(11)
N2 0.0403(13) 0.0409(14) 0.0330(14) 0.0043(11) 0.0010(11) -0.0076(11)
O1 0.0380(12) 0.0428(12) 0.0619(15) -0.0069(11) 0.0015(10) -0.0006(10)
O2 0.0438(13) 0.0393(13) 0.094(2) -0.0181(13) -0.0134(12) 0.0084(11)
O3 0.0831(19) 0.0723(17) 0.0384(14) 0.0029(12) 0.0075(13) -0.0354(15)
O4 0.0692(16) 0.139(2) 0.0370(14) 0.0149(15) -0.0067(12) -0.0535(17)
C1 0.0460(18) 0.066(2) 0.0417(19) 0.0140(17) -0.0062(15) -0.0149(17)
C2 0.050(2) 0.086(3) 0.054(2) 0.016(2) -0.0142(17) -0.018(2)
C3 0.0413(19) 0.092(3) 0.070(3) 0.011(2) -0.0057(18) -0.027(2)
C4 0.0438(18) 0.070(2) 0.052(2) 0.0105(18) 0.0052(16) -0.0180(18)
C5 0.0321(14) 0.0344(15) 0.0390(17) 0.0007(13) 0.0056(12) -0.0028(12)
C6 0.0348(14) 0.0347(15) 0.0317(15) 0.0010(12) 0.0079(12) 0.0000(12)
C7 0.0452(17) 0.0523(19) 0.0408(19) 0.0061(15) 0.0120(14) -0.0049(16)
C8 0.066(2) 0.074(3) 0.0361(19) 0.0162(18) 0.0102(16) -0.003(2)
C9 0.063(2) 0.078(3) 0.0363(19) 0.0092(18) -0.0061(16) -0.011(2)
C10 0.0468(18) 0.060(2) 0.0430(19) 0.0094(16) -0.0071(15) -0.0134(17)
C11 0.0403(16) 0.0376(16) 0.0379(17) -0.0024(13) 0.0067(13) 0.0043(14)
C12 0.0433(18) 0.0394(17) 0.069(2) -0.0094(17) -0.0006(16) 0.0063(15)
C13 0.0403(16) 0.0341(16) 0.055(2) -0.0037(15) 0.0054(14) 0.0109(14)
C14 0.0466(19) 0.0475(19) 0.060(2) 0.0052(17) 0.0089(16) 0.0109(16)
C15 0.063(2) 0.064(2) 0.046(2) 0.0013(18) 0.0039(18) 0.019(2)
C16 0.047(2) 0.058(2) 0.061(2) -0.0144(19) -0.0073(17) 0.0145(18)
C17 0.0396(17) 0.0415(18) 0.074(3) -0.0105(17) 0.0130(17) 0.0082(15)
C18 0.060(2) 0.063(3) 0.105(4) -0.006(3) 0.028(2) 0.000(2)
C19 0.089(4) 0.077(3) 0.113(4) 0.016(3) 0.050(3) 0.005(3)
C20 0.108(4) 0.080(3) 0.069(3) 0.015(3) 0.043(3) 0.018(3)
C21 0.076(3) 0.059(2) 0.057(2) -0.0013(19) 0.016(2) 0.015(2)
C22 0.0448(17) 0.0366(16) 0.0473(19) -0.0057(14) 0.0100(14) 0.0126(14)
C23 0.0464(18) 0.078(2) 0.0287(16) 0.0068(16) 0.0011(13) -0.0179(17)
C24 0.057(2) 0.077(3) 0.0339(19) 0.0020(17) 0.0027(16) -0.0184(19)
C25 0.0511(19) 0.065(2) 0.0243(16) 0.0048(15) 0.0005(13) -0.0065(17)
C26 0.074(3) 0.060(2) 0.056(2) 0.0024(19) 0.0194(19) 0.000(2)
C27 0.086(3) 0.086(3) 0.079(3) -0.005(3) 0.049(3) -0.006(3)
C28 0.089(3) 0.079(3) 0.064(3) 0.002(2) 0.036(2) -0.022(3)
C29 0.065(2) 0.062(2) 0.0370(19) 0.0013(17) -0.0012(16) -0.0076(19)
C30 0.097(3) 0.066(3) 0.068(3) -0.002(2) -0.016(3) -0.013(3)
C31 0.104(4) 0.068(3) 0.109(4) -0.035(3) -0.036(3) 0.023(3)
C32 0.065(3) 0.114(5) 0.108(4) -0.050(4) -0.005(3) 0.015(3)
C33 0.048(2) 0.101(4) 0.062(3) -0.023(2) 0.0041(18) 0.003(2)
C34 0.0437(17) 0.067(2) 0.0283(16) -0.0050(16) -0.0031(13) 0.0005(17)
O5 0.063(15) 0.059(3) 0.064(5) -0.004(5) 0.011(12) 0.000(4)

loop_
_atom_type_symbol
_atom_type_description
_atom_type_scat_dispersion_real
_atom_type_scat_dispersion_imag
_atom_type_scat_source
C C 0.0033 0.0016 'International Tables Vol C Tables 4.2.6.8 and 6.1.1.4'
H H 0.0000 0.0000 'International Tables Vol C Tables 4.2.6.8 and 6.1.1.4'
N N 0.0061 0.0033 'International Tables Vol C Tables 4.2.6.8 and 6.1.1.4'
O O 0.0106 0.0060 'International Tables Vol C Tables 4.2.6.8 and 6.1.1.4'
Pb Pb -3.3944 10.1111 'International Tables Vol C Tables 4.2.6.8 and 6.1.1.4'

loop_
_geom_angle_atom_site_label_1
_geom_angle_atom_site_label_2
_geom_angle_atom_site_label_3
_geom_angle
_geom_angle_site_symmetry_1
_geom_angle_site_symmetry_3
O1 Pb1 O2 51.56(7) . .
O1 Pb1 O3 81.06(9) . .
O2 Pb1 O3 105.72(9) . .
O1 Pb1 N1 83.41(8) . .
O2 Pb1 N1 131.59(8) . .
O3 Pb1 N1 79.91(8) . .
O1 Pb1 N2 78.64(8) . .
O2 Pb1 N2 90.21(9) . .
O3 Pb1 N2 137.27(8) . .
N1 Pb1 N2 60.76(7) . .
O1 Pb1 O4 96.21(10) . .
O2 Pb1 O4 80.28(10) . .
O3 Pb1 O4 48.28(8) . .
N1 Pb1 O4 127.13(7) . .
N2 Pb1 O4 170.41(8) . .
O1 Pb1 C11 25.84(8) . .
O2 Pb1 C11 25.73(8) . .
O3 Pb1 C11 94.13(9) . .
N1 Pb1 C11 107.63(9) . .
N2 Pb1 C11 83.38(8) . .
O4 Pb1 C11 88.52(10) . .
C1 N1 C5 118.4(3) . .
C1 N1 Pb1 118.1(2) . .
C5 N1 Pb1 123.13(18) . .
C10 N2 C6 118.2(3) . .
C10 N2 Pb1 118.9(2) . .
C6 N2 Pb1 122.95(19) . .
C11 O1 Pb1 94.89(18) . .
C11 O2 Pb1 91.85(18) . .
C23 O3 Pb1 98.0(2) . .
C23 O4 Pb1 90.3(2) . .
N1 C1 C2 123.4(3) . .
N1 C1 H1 118.3 . .
C2 C1 H1 118.3 . .
C3 C2 C1 118.4(3) . .
C3 C2 H2 120.8 . .
C1 C2 H2 120.8 . .
C2 C3 C4 119.4(3) . .
C2 C3 H3 120.3 . .
C4 C3 H3 120.3 . .
C3 C4 C5 119.4(3) . .
C3 C4 H4 120.3 . .
C5 C4 H4 120.3 . .
N1 C5 C4 121.0(3) . .
N1 C5 C6 116.4(2) . .
C4 C5 C6 122.7(3) . .
N2 C6 C7 122.0(3) . .
N2 C6 C5 116.4(2) . .
C7 C6 C5 121.6(3) . .
C8 C7 C6 119.1(3) . .
C8 C7 H7 120.5 . .
C6 C7 H7 120.5 . .
C7 C8 C9 119.3(3) . .
C7 C8 H8 120.4 . .
C9 C8 H8 120.4 . .
C10 C9 C8 118.0(3) . .
C10 C9 H9 121.0 . .
C8 C9 H9 121.0 . .
N2 C10 C9 123.5(3) . .
N2 C10 H10 118.3 . .
C9 C10 H10 118.3 . .
O2 C11 O1 121.7(3) . .
O2 C11 C12 119.1(3) . .
O1 C11 C12 119.2(3) . .
O2 C11 Pb1 62.42(16) . .
O1 C11 Pb1 59.27(16) . .
C12 C11 Pb1 177.2(2) . .
C13 C12 C11 115.0(3) . .
C13 C12 H12A 108.5 . .
C11 C12 H12A 108.5 . .
C13 C12 H12B 108.5 . .
C11 C12 H12B 108.5 . .
H12A C12 H12B 107.5 . .
C14 C13 C22 117.9(3) . .
C14 C13 C12 120.0(3) . .
C22 C13 C12 122.1(3) . .
C13 C14 C15 122.3(3) . .
C13 C14 H14 118.9 . .
C15 C14 H14 118.9 . .
C16 C15 C14 120.9(4) . .
C16 C15 H15 119.5 . .
C14 C15 H15 119.5 . .
C15 C16 C17 119.8(3) . .
C15 C16 H16 120.1 . .
C17 C16 H16 120.1 . .
C18 C17 C22 120.1(4) . .
C18 C17 C16 120.8(4) . .
C22 C17 C16 119.1(3) . .
C19 C18 C17 120.3(5) . .
C19 C18 H18 119.8 . .
C17 C18 H18 119.8 . .
C18 C19 C20 121.7(5) . .
C18 C19 H19 119.2 . .
C20 C19 H19 119.2 . .
C21 C20 C19 119.5(4) . .
C21 C20 H20 120.3 . .
C19 C20 H20 120.3 . .
C20 C21 C22 120.8(4) . .
C20 C21 H21 119.6 . .
C22 C21 H21 119.6 . .
C17 C22 C13 120.0(3) . .
C17 C22 C21 117.6(3) . .
C13 C22 C21 122.4(3) . .
O4 C23 O3 123.3(3) . .
O4 C23 C24 120.3(3) . .
O3 C23 C24 116.3(3) . .
C25 C24 C23 117.4(3) . .
C25 C24 H24A 108.0 . .
C23 C24 H24A 108.0 . .
C25 C24 H24B 108.0 . .
C23 C24 H24B 108.0 . .
H24A C24 H24B 107.2 . .
C26 C25 C34 117.6(3) . .
C26 C25 C24 119.3(4) . .
C34 C25 C24 123.0(3) . .
C25 C26 C27 122.3(4) . .
C25 C26 H26 118.8 . .
C27 C26 H26 118.8 . .
C28 C27 C26 120.3(4) . .
C28 C27 H27 119.8 . .
C26 C27 H27 119.8 . .
C27 C28 C29 120.9(4) . .
C27 C28 H28 119.5 . .
C29 C28 H28 119.5 . .
C28 C29 C30 121.6(4) . .
C28 C29 C34 119.1(4) . .
C30 C29 C34 119.2(4) . .
C31 C30 C29 119.8(5) . .
C31 C30 H30 120.1 . .
C29 C30 H30 120.1 . .
C30 C31 C32 119.8(5) . .
C30 C31 H31 120.1 . .
C32 C31 H31 120.1 . .
C33 C32 C31 121.9(5) . .
C33 C32 H32 119.0 . .
C31 C32 H32 119.0 . .
C32 C33 C34 121.0(5) . .
C32 C33 H33 119.5 . .
C34 C33 H33 119.5 . .
C33 C34 C25 122.3(4) . .
C33 C34 C29 118.1(4) . .
C25 C34 C29 119.6(3) . .
H5A O5 H5B 104.6 . .

loop_
_geom_bond_atom_site_label_1
_geom_bond_atom_site_label_2
_geom_bond_distance
_geom_bond_site_symmetry_2
Pb1 O1 2.466(2) .
Pb1 O2 2.534(2) .
Pb1 O3 2.558(2) .
Pb1 N1 2.644(2) .
Pb1 N2 2.662(2) .
Pb1 O4 2.739(3) .
Pb1 C11 2.858(3) .
N1 C1 1.330(4) .
N1 C5 1.345(4) .
N2 C10 1.335(4) .
N2 C6 1.336(4) .
O1 C11 1.250(4) .
O2 C11 1.241(4) .
O3 C23 1.256(4) .
O4 C23 1.213(4) .
C1 C2 1.370(5) .
C1 H1 0.9300 .
C2 C3 1.364(5) .
C2 H2 0.9300 .
C3 C4 1.375(5) .
C3 H3 0.9300 .
C4 C5 1.384(4) .
C4 H4 0.9300 .
C5 C6 1.488(4) .
C6 C7 1.388(4) .
C7 C8 1.375(5) .
C7 H7 0.9300 .
C8 C9 1.383(5) .
C8 H8 0.9300 .
C9 C10 1.377(5) .
C9 H9 0.9300 .
C10 H10 0.9300 .
C11 C12 1.520(4) .
C12 C13 1.515(4) .
C12 H12A 0.9700 .
C12 H12B 0.9700 .
C13 C14 1.362(5) .
C13 C22 1.420(5) .
C14 C15 1.402(5) .
C14 H14 0.9300 .
C15 C16 1.337(5) .
C15 H15 0.9300 .
C16 C17 1.425(5) .
C16 H16 0.9300 .
C17 C18 1.399(5) .
C17 C22 1.413(5) .
C18 C19 1.346(7) .
C18 H18 0.9300 .
C19 C20 1.397(7) .
C19 H19 0.9300 .
C20 C21 1.367(6) .
C20 H20 0.9300 .
C21 C22 1.431(5) .
C21 H21 0.9300 .
C23 C24 1.536(5) .
C24 C25 1.500(5) .
C24 H24A 0.9700 .
C24 H24B 0.9700 .
C25 C26 1.369(5) .
C25 C34 1.422(5) .
C26 C27 1.401(6) .
C26 H26 0.9300 .
C27 C28 1.335(6) .
C27 H27 0.9300 .
C28 C29 1.398(6) .
C28 H28 0.9300 .
C29 C30 1.413(6) .
C29 C34 1.424(5) .
C30 C31 1.378(7) .
C30 H30 0.9300 .
C31 C32 1.382(8) .
C31 H31 0.9300 .
C32 C33 1.340(7) .
C32 H32 0.9300 .
C33 C34 1.402(5) .
C33 H33 0.9300 .
O5 H5A 0.8502 .
O5 H5B 0.8498 .

loop_
_geom_hbond_atom_site_label_D
_geom_hbond_atom_site_label_H
_geom_hbond_atom_site_label_A
_geom_hbond_distance_DH
_geom_hbond_distance_HA
_geom_hbond_distance_DA
_geom_hbond_angle_DHA
_geom_hbond_site_symmetry_A
_geom_hbond_publ_flag
C1 H1 O3 0.93 2.48 3.188(4) 133.0 . yes
C4 H4 O1 0.93 2.58 3.401(4) 148.1 5_775 yes
C10 H10 O4 0.93 2.30 3.048(4) 137.7 7_665 yes

loop_
_geom_torsion_atom_site_label_1
_geom_torsion_atom_site_label_2
_geom_torsion_atom_site_label_3
_geom_torsion_atom_site_label_4
_geom_torsion
_geom_torsion_site_symmetry_1
_geom_torsion_site_symmetry_2
_geom_torsion_site_symmetry_3
_geom_torsion_site_symmetry_4
C5 N1 C1 C2 0.1(6) . . . .
Pb1 N1 C1 C2 173.0(3) . . . .
N1 C1 C2 C3 0.5(7) . . . .
C1 C2 C3 C4 -0.4(7) . . . .
C2 C3 C4 C5 -0.2(6) . . . .
C1 N1 C5 C4 -0.7(5) . . . .
Pb1 N1 C5 C4 -173.2(2) . . . .
C1 N1 C5 C6 179.8(3) . . . .
Pb1 N1 C5 C6 7.4(4) . . . .
C3 C4 C5 N1 0.8(5) . . . .
C3 C4 C5 C6 -179.8(3) . . . .
C10 N2 C6 C7 1.8(4) . . . .
Pb1 N2 C6 C7 -176.1(2) . . . .
C10 N2 C6 C5 -177.9(3) . . . .
Pb1 N2 C6 C5 4.3(3) . . . .
N1 C5 C6 N2 -7.4(4) . . . .
C4 C5 C6 N2 173.2(3) . . . .
N1 C5 C6 C7 172.9(3) . . . .
C4 C5 C6 C7 -6.5(5) . . . .
N2 C6 C7 C8 -1.7(5) . . . .
C5 C6 C7 C8 177.9(3) . . . .
C6 C7 C8 C9 0.6(5) . . . .
C7 C8 C9 C10 0.4(6) . . . .
C6 N2 C10 C9 -0.7(5) . . . .
Pb1 N2 C10 C9 177.2(3) . . . .
C8 C9 C10 N2 -0.3(6) . . . .
Pb1 O2 C11 O1 -2.0(3) . . . .
Pb1 O2 C11 C12 177.3(3) . . . .
Pb1 O1 C11 O2 2.1(3) . . . .
Pb1 O1 C11 C12 -177.2(3) . . . .
O2 C11 C12 C13 -11.6(5) . . . .
O1 C11 C12 C13 167.7(3) . . . .
C11 C12 C13 C14 -95.2(4) . . . .
C11 C12 C13 C22 84.1(4) . . . .
C22 C13 C14 C15 -0.5(5) . . . .
C12 C13 C14 C15 178.8(3) . . . .
C13 C14 C15 C16 0.9(5) . . . .
C14 C15 C16 C17 0.0(5) . . . .
C15 C16 C17 C18 177.6(4) . . . .
C15 C16 C17 C22 -1.2(5) . . . .
C22 C17 C18 C19 -1.5(6) . . . .
C16 C17 C18 C19 179.7(4) . . . .
C17 C18 C19 C20 -0.3(7) . . . .
C18 C19 C20 C21 1.4(8) . . . .
C19 C20 C21 C22 -0.6(7) . . . .
C18 C17 C22 C13 -177.3(3) . . . .
C16 C17 C22 C13 1.5(5) . . . .
C18 C17 C22 C21 2.1(5) . . . .
C16 C17 C22 C21 -179.0(3) . . . .
C14 C13 C22 C17 -0.7(4) . . . .
C12 C13 C22 C17 180.0(3) . . . .
C14 C13 C22 C21 179.9(3) . . . .
C12 C13 C22 C21 0.6(5) . . . .
C20 C21 C22 C17 -1.1(5) . . . .
C20 C21 C22 C13 178.3(4) . . . .
Pb1 O4 C23 O3 3.7(4) . . . .
Pb1 O4 C23 C24 -175.6(3) . . . .
Pb1 O3 C23 O4 -4.0(5) . . . .
Pb1 O3 C23 C24 175.3(3) . . . .
O4 C23 C24 C25 0.4(6) . . . .
O3 C23 C24 C25 -178.9(4) . . . .
C23 C24 C25 C26 -109.5(4) . . . .
C23 C24 C25 C34 73.0(5) . . . .
C34 C25 C26 C27 0.0(6) . . . .
C24 C25 C26 C27 -177.5(4) . . . .
C25 C26 C27 C28 1.5(7) . . . .
C26 C27 C28 C29 -1.0(8) . . . .
C27 C28 C29 C30 178.1(4) . . . .
C27 C28 C29 C34 -1.1(7) . . . .
C28 C29 C30 C31 178.5(4) . . . .
C34 C29 C30 C31 -2.3(6) . . . .
C29 C30 C31 C32 -0.7(7) . . . .
C30 C31 C32 C33 2.5(8) . . . .
C31 C32 C33 C34 -1.1(7) . . . .
C32 C33 C34 C25 178.3(4) . . . .
C32 C33 C34 C29 -1.9(6) . . . .
C26 C25 C34 C33 177.8(3) . . . .
C24 C25 C34 C33 -4.7(5) . . . .
C26 C25 C34 C29 -2.0(5) . . . .
C24 C25 C34 C29 175.4(3) . . . .
C28 C29 C34 C33 -177.2(4) . . . .
C30 C29 C34 C33 3.5(5) . . . .
C28 C29 C34 C25 2.6(5) . . . .
C30 C29 C34 C25 -176.6(3) . . . .
